data_4036050
loop_
_publ_author_name
'Ganesh Kumar, Mothukuri'
'Veeresh, Kuruva'
'Nalawade, Sachin A.'
'Nithun, Raj V.'
'Gopi, Hosahudya N.'

_publ_section_title
;
 Direct Transformation of N-protected \a,\b-Unsaturated \g-Amino Amides
 into \g-Lactams through a Base Mediated Molecular Rearrangement.
;
_journal_name_full 'The Journal of organic chemistry'
_journal_paper_doi 10.1021/acs.joc.9b01936
_journal_year 2019
_chemical_formula_moiety 'C20 H21 N3 O'
_chemical_formula_sum 'C20 H21 N3 O'
_chemical_formula_weight 319.40
_space_group_crystal_system triclinic
_space_group_IT_number 2
_space_group_name_Hall '-P 1'
_space_group_name_H-M_alt 'P -1'
_atom_sites_solution_hydrogens geom
_audit_creation_method SHELXL-2014/6
_cell_angle_alpha 75.800(3)
_cell_angle_beta 77.982(4)
_cell_angle_gamma 81.933(4)
_cell_formula_units_Z 2
_cell_length_a 6.5787(11)
_cell_length_b 9.2449(14)
_cell_length_c 14.324(2)
_cell_measurement_reflns_used 6332
_cell_measurement_temperature 100(2)
_cell_measurement_theta_max 28.33
_cell_measurement_theta_min 2.43
_cell_volume 822.4(2)
_computing_structure_refinement 'SHELXL-2014/6 (Sheldrick, 2014)'
_diffrn_ambient_temperature 100(2)
_diffrn_measured_fraction_theta_full 1.000
_diffrn_measured_fraction_theta_max 0.994
_diffrn_measurement_device_type 'Bruker APEX-II CCD'
_diffrn_measurement_method '\f and \w scans'
_diffrn_radiation_type MoK\a
_diffrn_radiation_wavelength 0.71073
_diffrn_reflns_av_R_equivalents 0.0273
_diffrn_reflns_av_unetI/netI 0.0261
_diffrn_reflns_Laue_measured_fraction_full 1.000
_diffrn_reflns_Laue_measured_fraction_max 0.994
_diffrn_reflns_limit_h_max 8
_diffrn_reflns_limit_h_min -8
_diffrn_reflns_limit_k_max 12
_diffrn_reflns_limit_k_min -12
_diffrn_reflns_limit_l_max 19
_diffrn_reflns_limit_l_min -19
_diffrn_reflns_number 15583
_diffrn_reflns_point_group_measured_fraction_full 1.000
_diffrn_reflns_point_group_measured_fraction_max 0.994
_diffrn_reflns_theta_full 25.242
_diffrn_reflns_theta_max 28.411
_diffrn_reflns_theta_min 1.491
_exptl_absorpt_coefficient_mu 0.081
_exptl_crystal_density_diffrn 1.290
_exptl_crystal_description rodshape
_exptl_crystal_F_000 364
_exptl_crystal_size_max 0.2
_exptl_crystal_size_mid 0.1
_exptl_crystal_size_min 0.08
_refine_diff_density_max 0.831
_refine_diff_density_min -0.852
_refine_diff_density_rms 0.063
_refine_ls_extinction_method none
_refine_ls_goodness_of_fit_ref 1.563
_refine_ls_hydrogen_treatment constr
_refine_ls_matrix_type full
_refine_ls_number_parameters 217
_refine_ls_number_reflns 4106
_refine_ls_number_restraints 0
_refine_ls_restrained_S_all 1.563
_refine_ls_R_factor_all 0.0607
_refine_ls_R_factor_gt 0.0523
_refine_ls_shift/su_max 0.000
_refine_ls_shift/su_mean 0.000
_refine_ls_structure_factor_coef Fsqd
_refine_ls_weighting_details 'w=1/[\s^2^(Fo^2^)+(0.1000P)^2^] where P=(Fo^2^+2Fc^2^)/3'
_refine_ls_weighting_scheme calc
_refine_ls_wR_factor_gt 0.1857
_refine_ls_wR_factor_ref 0.1965
_reflns_Friedel_coverage 0.000
_reflns_number_gt 3529
_reflns_number_total 4106
_reflns_threshold_expression 'I > 2\s(I)'
_cod_data_source_file jo9b01936_si_002.cif
_cod_data_source_block 3j
_cod_database_code 4036050
_shelx_space_group_comment
;
The symmetry employed for this shelxl refinement is uniquely defined
by the following loop, which should always be used as a source of
symmetry information in preference to the above space-group names.
They are only intended as comments.
;
_shelxl_version_number 2014/6

loop_
_space_group_symop_operation_xyz
'x, y, z'
'-x, -y, -z'

loop_
_atom_site_label
_atom_site_type_symbol
_atom_site_fract_x
_atom_site_fract_y
_atom_site_fract_z
_atom_site_U_iso_or_equiv
_atom_site_adp_type
_atom_site_occupancy
_atom_site_site_symmetry_order
_atom_site_calc_flag
_atom_site_refinement_flags_posn
_atom_site_refinement_flags_adp
C12 C 0.4185(2) 0.84232(15) 0.30182(10) 0.0134(3) Uani 1 1 d . .
H12A H 0.5343 0.7756 0.2779 0.016 Uiso 1 1 calc R U
H12B H 0.3402 0.8827 0.2493 0.016 Uiso 1 1 calc R U
C15 C 0.8522(2) 0.99143(17) 0.19291(11) 0.0172(3) Uani 1 1 d . .
H15 H 0.8360 0.9151 0.1640 0.021 Uiso 1 1 calc R U
C16 C 1.0281(2) 1.06981(18) 0.16114(11) 0.0205(3) Uani 1 1 d . .
H16 H 1.1313 1.0444 0.1111 0.025 Uiso 1 1 calc R U
C2 C 0.0785(2) 0.83955(15) 0.42997(10) 0.0127(3) Uani 1 1 d . .
H2A H 0.0955 0.8626 0.4903 0.015 Uiso 1 1 calc R U
H2B H 0.0507 0.9328 0.3837 0.015 Uiso 1 1 calc R U
O1 O -0.12645(16) 0.53726(12) 0.37320(8) 0.0175(3) Uani 1 1 d . .
N2 N 0.39569(18) 0.67362(13) 0.46372(9) 0.0132(3) Uani 1 1 d . .
H2C H 0.4049 0.5775 0.4822 0.016 Uiso 1 1 calc R U
H2D H 0.4565 0.7252 0.4903 0.016 Uiso 1 1 calc R U
C20 C 0.4300(2) 1.05372(16) 0.39189(11) 0.0152(3) Uani 1 1 d . .
H20 H 0.3068 1.0394 0.4373 0.018 Uiso 1 1 calc R U
N3 N 0.56001(19) 1.16175(13) 0.38485(9) 0.0155(3) Uani 1 1 d . .
H3 H 0.5400 1.2267 0.4205 0.019 Uiso 1 1 calc R U
N1 N 0.18484(18) 0.63874(13) 0.35145(8) 0.0121(3) Uani 1 1 d . .
C1 C 0.2768(2) 0.74917(15) 0.38719(10) 0.0115(3) Uani 1 1 d . .
C13 C 0.5062(2) 0.96968(15) 0.32287(10) 0.0124(3) Uani 1 1 d . .
C14 C 0.6988(2) 1.02949(15) 0.26973(10) 0.0128(3) Uani 1 1 d . .
C17 C 1.0530(2) 1.18668(18) 0.20314(11) 0.0213(4) Uani 1 1 d . .
H17 H 1.1726 1.2371 0.1803 0.026 Uiso 1 1 calc R U
C3 C -0.0996(2) 0.74098(16) 0.44944(10) 0.0134(3) Uani 1 1 d . .
H3A H -0.1306 0.6917 0.5182 0.016 Uiso 1 1 calc R U
H3B H -0.2248 0.7997 0.4306 0.016 Uiso 1 1 calc R U
C19 C 0.7282(2) 1.14798(16) 0.31070(10) 0.0134(3) Uani 1 1 d . .
C18 C 0.9029(2) 1.22928(17) 0.27817(11) 0.0178(3) Uani 1 1 d . .
H18 H 0.9184 1.3079 0.3053 0.021 Uiso 1 1 calc R U
C9 C 0.4431(3) 0.7145(2) -0.01297(13) 0.0370(5) Uani 1 1 d . .
H9 H 0.4709 0.7562 -0.0798 0.044 Uiso 1 1 calc R U
C10 C 0.6046(3) 0.6537(2) 0.03618(13) 0.0341(5) Uani 1 1 d . .
H10 H 0.7416 0.6531 0.0024 0.041 Uiso 1 1 calc R U
C11 C 0.5630(3) 0.5928(2) 0.13684(12) 0.0240(4) Uani 1 1 d . .
H11 H 0.6727 0.5517 0.1698 0.029 Uiso 1 1 calc R U
C6 C 0.3601(2) 0.59305(16) 0.18784(11) 0.0164(3) Uani 1 1 d . .
C5 C 0.3132(2) 0.53187(16) 0.29751(10) 0.0144(3) Uani 1 1 d . .
H5A H 0.2414 0.4422 0.3108 0.017 Uiso 1 1 calc R U
H5B H 0.4439 0.5033 0.3214 0.017 Uiso 1 1 calc R U
C4 C -0.0203(2) 0.62769(16) 0.38694(10) 0.0128(3) Uani 1 1 d . .
C8 C 0.2387(3) 0.7135(2) 0.03735(13) 0.0338(5) Uani 1 1 d . .
H8 H 0.1294 0.7539 0.0040 0.041 Uiso 1 1 calc R U
C7 C 0.1966(3) 0.6526(2) 0.13746(12) 0.0244(4) Uani 1 1 d . .
H7 H 0.0593 0.6515 0.1708 0.029 Uiso 1 1 calc R U

loop_
_atom_site_aniso_label
_atom_site_aniso_U_11
_atom_site_aniso_U_22
_atom_site_aniso_U_33
_atom_site_aniso_U_23
_atom_site_aniso_U_13
_atom_site_aniso_U_12
C12 0.0120(6) 0.0135(7) 0.0146(6) -0.0043(5) 0.0005(5) -0.0035(5)
C15 0.0180(7) 0.0180(7) 0.0153(7) -0.0025(5) -0.0020(5) -0.0041(6)
C16 0.0166(7) 0.0262(8) 0.0159(7) -0.0018(6) 0.0015(5) -0.0047(6)
C2 0.0089(6) 0.0132(7) 0.0165(6) -0.0048(5) -0.0021(5) -0.0003(5)
O1 0.0149(5) 0.0188(6) 0.0212(5) -0.0056(4) -0.0024(4) -0.0082(4)
N2 0.0134(6) 0.0106(6) 0.0171(6) -0.0033(4) -0.0060(5) -0.0009(4)
C20 0.0121(7) 0.0136(7) 0.0205(7) -0.0056(5) -0.0008(5) -0.0035(5)
N3 0.0139(6) 0.0129(6) 0.0210(6) -0.0070(5) -0.0006(5) -0.0039(5)
N1 0.0107(6) 0.0115(6) 0.0152(6) -0.0050(4) -0.0013(4) -0.0025(4)
C1 0.0088(6) 0.0114(6) 0.0154(6) -0.0041(5) -0.0021(5) -0.0026(5)
C13 0.0108(6) 0.0116(6) 0.0148(6) -0.0019(5) -0.0025(5) -0.0021(5)
C14 0.0118(6) 0.0118(6) 0.0139(6) 0.0004(5) -0.0038(5) -0.0020(5)
C17 0.0170(7) 0.0250(8) 0.0197(7) 0.0018(6) -0.0010(6) -0.0103(6)
C3 0.0092(6) 0.0156(7) 0.0152(6) -0.0039(5) -0.0012(5) -0.0018(5)
C19 0.0122(7) 0.0120(6) 0.0155(6) 0.0000(5) -0.0043(5) -0.0022(5)
C18 0.0181(7) 0.0150(7) 0.0208(7) -0.0006(5) -0.0050(6) -0.0073(6)
C9 0.0445(12) 0.0443(11) 0.0173(8) -0.0028(7) -0.0005(7) -0.0026(9)
C10 0.0300(10) 0.0438(11) 0.0230(9) -0.0060(8) 0.0066(7) -0.0049(8)
C11 0.0192(8) 0.0291(9) 0.0221(8) -0.0068(6) 0.0007(6) -0.0018(6)
C6 0.0188(7) 0.0152(7) 0.0159(7) -0.0066(5) -0.0009(5) -0.0019(6)
C5 0.0152(7) 0.0117(6) 0.0168(7) -0.0056(5) -0.0007(5) -0.0013(5)
C4 0.0125(7) 0.0135(7) 0.0118(6) -0.0002(5) -0.0029(5) -0.0027(5)
C8 0.0345(10) 0.0450(11) 0.0206(8) -0.0051(8) -0.0095(7) 0.0035(8)
C7 0.0208(8) 0.0324(9) 0.0202(8) -0.0081(7) -0.0043(6) 0.0011(7)

loop_
_atom_type_symbol
_atom_type_description
_atom_type_scat_dispersion_real
_atom_type_scat_dispersion_imag
_atom_type_scat_source
C C 0.0033 0.0016 'International Tables Vol C Tables 4.2.6.8 and 6.1.1.4'
H H 0.0000 0.0000 'International Tables Vol C Tables 4.2.6.8 and 6.1.1.4'
N N 0.0061 0.0033 'International Tables Vol C Tables 4.2.6.8 and 6.1.1.4'
O O 0.0106 0.0060 'International Tables Vol C Tables 4.2.6.8 and 6.1.1.4'

loop_
_geom_angle_atom_site_label_1
_geom_angle_atom_site_label_2
_geom_angle_atom_site_label_3
_geom_angle
C13 C12 C1 116.66(11)
C13 C12 H12A 108.1
C1 C12 H12A 108.1
C13 C12 H12B 108.1
C1 C12 H12B 108.1
H12A C12 H12B 107.3
C16 C15 C14 118.85(14)
C16 C15 H15 120.6
C14 C15 H15 120.6
C15 C16 C17 121.14(14)
C15 C16 H16 119.4
C17 C16 H16 119.4
C3 C2 C1 106.35(11)
C3 C2 H2A 110.5
C1 C2 H2A 110.5
C3 C2 H2B 110.5
C1 C2 H2B 110.5
H2A C2 H2B 108.6
C1 N2 H2C 120.0
C1 N2 H2D 120.0
H2C N2 H2D 120.0
C13 C20 N3 111.04(13)
C13 C20 H20 124.5
N3 C20 H20 124.5
C20 N3 C19 108.30(12)
C20 N3 H3 125.8
C19 N3 H3 125.8
C4 N1 C5 122.16(12)
C4 N1 C1 114.29(11)
C5 N1 C1 122.62(11)
N2 C1 N1 111.05(11)
N2 C1 C12 109.77(11)
N1 C1 C12 109.73(11)
N2 C1 C2 110.54(11)
N1 C1 C2 101.44(10)
C12 C1 C2 114.08(11)
C20 C13 C14 105.49(12)
C20 C13 C12 130.29(13)
C14 C13 C12 124.22(12)
C15 C14 C19 118.71(13)
C15 C14 C13 133.78(14)
C19 C14 C13 107.48(12)
C18 C17 C16 121.69(15)
C18 C17 H17 119.2
C16 C17 H17 119.2
C4 C3 C2 104.49(11)
C4 C3 H3A 110.9
C2 C3 H3A 110.9
C4 C3 H3B 110.9
C2 C3 H3B 110.9
H3A C3 H3B 108.9
N3 C19 C18 129.41(14)
N3 C19 C14 107.67(12)
C18 C19 C14 122.91(13)
C17 C18 C19 116.67(14)
C17 C18 H18 121.7
C19 C18 H18 121.7
C10 C9 C8 119.87(16)
C10 C9 H9 120.1
C8 C9 H9 120.1
C9 C10 C11 120.04(17)
C9 C10 H10 120.0
C11 C10 H10 120.0
C6 C11 C10 120.51(16)
C6 C11 H11 119.7
C10 C11 H11 119.7
C11 C6 C7 119.27(14)
C11 C6 C5 121.06(14)
C7 C6 C5 119.66(14)
N1 C5 C6 113.53(11)
N1 C5 H5A 108.9
C6 C5 H5A 108.9
N1 C5 H5B 108.9
C6 C5 H5B 108.9
H5A C5 H5B 107.7
O1 C4 N1 125.96(13)
O1 C4 C3 125.02(13)
N1 C4 C3 109.00(12)
C7 C8 C9 120.26(17)
C7 C8 H8 119.9
C9 C8 H8 119.9
C8 C7 C6 120.03(16)
C8 C7 H7 120.0
C6 C7 H7 120.0

loop_
_geom_bond_atom_site_label_1
_geom_bond_atom_site_label_2
_geom_bond_distance
C12 C13 1.499(2)
C12 C1 1.5297(19)
C12 H12A 0.9700
C12 H12B 0.9700
C15 C16 1.387(2)
C15 C14 1.4077(19)
C15 H15 0.9300
C16 C17 1.402(2)
C16 H16 0.9300
C2 C3 1.5232(19)
C2 C1 1.5454(18)
C2 H2A 0.9700
C2 H2B 0.9700
O1 C4 1.2358(18)
N2 C1 1.4592(17)
N2 H2C 0.8600
N2 H2D 0.8600
C20 C13 1.3760(19)
C20 N3 1.3762(19)
C20 H20 0.9300
N3 C19 1.3806(18)
N3 H3 0.8600
N1 C4 1.3481(18)
N1 C5 1.4679(17)
N1 C1 1.4931(17)
C13 C14 1.4418(19)
C14 C19 1.416(2)
C17 C18 1.393(2)
C17 H17 0.9300
C3 C4 1.5110(19)
C3 H3A 0.9700
C3 H3B 0.9700
C19 C18 1.397(2)
C18 H18 0.9300
C9 C10 1.375(3)
C9 C8 1.387(3)
C9 H9 0.9300
C10 C11 1.397(2)
C10 H10 0.9300
C11 C6 1.382(2)
C11 H11 0.9300
C6 C7 1.394(2)
C6 C5 1.5146(19)
C5 H5A 0.9700
C5 H5B 0.9700
C8 C7 1.390(2)
C8 H8 0.9300
C7 H7 0.9300

loop_
_geom_torsion_atom_site_label_1
_geom_torsion_atom_site_label_2
_geom_torsion_atom_site_label_3
_geom_torsion_atom_site_label_4
_geom_torsion
C14 C15 C16 C17 -1.0(2)
C13 C20 N3 C19 -0.98(17)
C4 N1 C1 N2 102.25(13)
C5 N1 C1 N2 -66.91(15)
C4 N1 C1 C12 -136.21(12)
C5 N1 C1 C12 54.63(16)
C4 N1 C1 C2 -15.23(14)
C5 N1 C1 C2 175.61(12)
C13 C12 C1 N2 -63.89(15)
C13 C12 C1 N1 173.81(11)
C13 C12 C1 C2 60.79(16)
C3 C2 C1 N2 -97.33(13)
C3 C2 C1 N1 20.52(13)
C3 C2 C1 C12 138.41(12)
N3 C20 C13 C14 0.51(16)
N3 C20 C13 C12 -179.20(13)
C1 C12 C13 C20 -26.7(2)
C1 C12 C13 C14 153.61(13)
C16 C15 C14 C19 1.0(2)
C16 C15 C14 C13 -176.86(15)
C20 C13 C14 C15 178.14(16)
C12 C13 C14 C15 -2.1(2)
C20 C13 C14 C19 0.14(15)
C12 C13 C14 C19 179.88(12)
C15 C16 C17 C18 -0.1(2)
C1 C2 C3 C4 -19.30(13)
C20 N3 C19 C18 -178.07(14)
C20 N3 C19 C14 1.04(16)
C15 C14 C19 N3 -179.08(12)
C13 C14 C19 N3 -0.73(15)
C15 C14 C19 C18 0.1(2)
C13 C14 C19 C18 178.46(13)
C16 C17 C18 C19 1.1(2)
N3 C19 C18 C17 177.87(14)
C14 C19 C18 C17 -1.1(2)
C8 C9 C10 C11 -0.8(3)
C9 C10 C11 C6 0.0(3)
C10 C11 C6 C7 1.1(3)
C10 C11 C6 C5 -178.04(15)
C4 N1 C5 C6 103.37(15)
C1 N1 C5 C6 -88.31(16)
C11 C6 C5 N1 125.50(16)
C7 C6 C5 N1 -53.62(19)
C5 N1 C4 O1 -5.6(2)
C1 N1 C4 O1 -174.78(13)
C5 N1 C4 C3 172.64(12)
C1 N1 C4 C3 3.42(15)
C2 C3 C4 O1 -171.49(13)
C2 C3 C4 N1 10.28(14)
C10 C9 C8 C7 0.6(3)
C9 C8 C7 C6 0.5(3)
C11 C6 C7 C8 -1.3(3)
C5 C6 C7 C8 177.82(16)
